data_2224976
loop_
_publ_author_name
'Cunico, Wilson'
'Gomes, Claudia R. B.'
'Tiekink, Edward R. T.'
'Vellasco Junior, Walcimar T.'
'Wardell, James L.'
'Wardell, Solange M. S. V.'

_publ_section_title
;
 (4-Benzyl-2-oxo-1,3-oxazolidin-5-yl)methyl methanesulfonate
;
_journal_coeditor_code HB5289
_journal_issue 2
_journal_name_full 'Acta Crystallographica Section E'
_journal_page_first o267
_journal_page_last o268
_journal_paper_doi 10.1107/S1600536809055020
_journal_volume 66
_journal_year 2010
_chemical_formula_iupac 'C12 H15 N O5 S'
_chemical_formula_moiety 'C12 H15 N O5 S'
_chemical_formula_sum 'C12 H15 N O5 S'
_chemical_formula_weight 285.31
_chemical_name_systematic
;
(4-Benzyl-2-oxo-1,3-oxazolidin-5-yl)methyl methanesulfonate
;
_space_group_IT_number 4
_symmetry_cell_setting monoclinic
_symmetry_space_group_name_Hall 'P 2yb'
_symmetry_space_group_name_H-M 'P 1 21 1'
_atom_sites_solution_hydrogens geom
_atom_sites_solution_primary direct
_atom_sites_solution_secondary difmap
_audit_creation_method SHELXL-97
_cell_angle_alpha 90
_cell_angle_beta 103.317(3)
_cell_angle_gamma 90
_cell_formula_units_Z 2
_cell_length_a 8.7332(5)
_cell_length_b 5.8757(3)
_cell_length_c 12.9650(7)
_cell_measurement_reflns_used 7909
_cell_measurement_temperature 120(2)
_cell_measurement_theta_max 27.5
_cell_measurement_theta_min 2.9
_cell_volume 647.39(6)
_computing_cell_refinement 'DENZO (Otwinowski & Minor, 1997) and COLLECT (Hooft, 1998)'
_computing_data_collection 'COLLECT (Hooft, 1998)'
_computing_data_reduction 'DENZO (Otwinowski & Minor, 1997) and COLLECT (Hooft, 1998)'
_computing_molecular_graphics 'ORTEP-3 (Farrugia, 1997) and DIAMOND (Brandenburg, 2006)'
_computing_publication_material 'publCIF (Westrip, 2010)'
_computing_structure_refinement 'SHELXL97 (Sheldrick, 2008)'
_computing_structure_solution 'SHELXS97 (Sheldrick, 2008)'
_diffrn_ambient_temperature 120(2)
_diffrn_detector_area_resol_mean 9.091
_diffrn_measured_fraction_theta_full 0.993
_diffrn_measured_fraction_theta_max 0.993
_diffrn_measurement_device_type 'Nonius KappaCCD area-detector'
_diffrn_measurement_method '\f and \w scans'
_diffrn_radiation_monochromator '10 cm confocal mirrors'
_diffrn_radiation_source 'Enraf Nonius FR591 rotating anode'
_diffrn_radiation_type MoK\a
_diffrn_radiation_wavelength 0.71073
_diffrn_reflns_av_R_equivalents 0.059
_diffrn_reflns_av_sigmaI/netI 0.057
_diffrn_reflns_limit_h_max 10
_diffrn_reflns_limit_h_min -8
_diffrn_reflns_limit_k_max 7
_diffrn_reflns_limit_k_min -7
_diffrn_reflns_limit_l_max 14
_diffrn_reflns_limit_l_min -16
_diffrn_reflns_number 6748
_diffrn_reflns_theta_full 26.5
_diffrn_reflns_theta_max 26.5
_diffrn_reflns_theta_min 3.2
_diffrn_standards_decay_% 0
_diffrn_standards_number 0
_exptl_absorpt_coefficient_mu 0.266
_exptl_absorpt_correction_T_max 1.000
_exptl_absorpt_correction_T_min 0.700
_exptl_absorpt_correction_type multi-scan
_exptl_absorpt_process_details '(SADABS; Sheldrick, 2007)'
_exptl_crystal_colour colourless
_exptl_crystal_density_diffrn 1.464
_exptl_crystal_density_method 'not measured'
_exptl_crystal_description plate
_exptl_crystal_F_000 300
_exptl_crystal_size_max 0.26
_exptl_crystal_size_mid 0.08
_exptl_crystal_size_min 0.02
_refine_diff_density_max 0.33
_refine_diff_density_min -0.36
_refine_ls_extinction_method none
_refine_ls_goodness_of_fit_ref 1.11
_refine_ls_hydrogen_treatment mixed
_refine_ls_matrix_type full
_refine_ls_number_parameters 177
_refine_ls_number_reflns 2587
_refine_ls_number_restraints 2
_refine_ls_restrained_S_all 1.11
_refine_ls_R_factor_all 0.072
_refine_ls_R_factor_gt 0.057
_refine_ls_shift/su_max_lt 0.001
_refine_ls_shift/su_mean 0.000
_refine_ls_structure_factor_coef Fsqd
_refine_ls_weighting_details 'calc w=1/[\s^2^(Fo^2^)+1.5106P] where P=(Fo^2^+2Fc^2^)/3'
_refine_ls_weighting_scheme calc
_refine_ls_wR_factor_gt 0.111
_refine_ls_wR_factor_ref 0.123
_reflns_number_gt 2266
_reflns_number_total 2587
_reflns_threshold_expression I>2\s(I)
_cod_data_source_file hb5289.cif
_cod_data_source_block I
_cod_original_sg_symbol_H-M 'P 21'
_cod_database_code 2224976
_cod_database_fobs_code 2224976

loop_
_symmetry_equiv_pos_as_xyz
'x, y, z'
'-x, y+1/2, -z'

loop_
_atom_site_type_symbol
_atom_site_label
_atom_site_fract_x
_atom_site_fract_y
_atom_site_fract_z
_atom_site_U_iso_or_equiv
_atom_site_adp_type
_atom_site_calc_flag
_atom_site_refinement_flags
_atom_site_occupancy
_atom_site_disorder_assembly
_atom_site_disorder_group
S S1 0.44667(11) 0.00547(18) 0.67229(8) 0.0215(2) Uani d . 1 . .
O O1 0.6105(3) 0.0327(6) 0.7186(2) 0.0284(7) Uani d . 1 . .
O O2 0.3629(4) -0.1750(5) 0.7089(2) 0.0283(8) Uani d . 1 . .
O O3 0.4391(3) -0.0275(5) 0.5504(2) 0.0210(7) Uani d . 1 . .
O O4 0.2132(3) 0.2865(5) 0.4405(2) 0.0222(7) Uani d . 1 . .
O O5 0.0104(3) 0.5267(5) 0.4294(2) 0.0233(6) Uani d . 1 . .
N N1 -0.0074(4) 0.2084(6) 0.3228(3) 0.0223(8) Uani d D 1 . .
H H1N -0.1104(13) 0.208(8) 0.305(4) 0.027 Uiso d D 1 . .
C C1 0.3493(6) 0.2628(8) 0.6800(4) 0.0278(11) Uani d . 1 . .
H H1A 0.3625 0.3063 0.7545 0.042 Uiso calc R 1 . .
H H1B 0.2370 0.2448 0.6473 0.042 Uiso calc R 1 . .
H H1C 0.3937 0.3815 0.6425 0.042 Uiso calc R 1 . .
C C2 0.2907(5) -0.1031(7) 0.4793(3) 0.0207(9) Uani d . 1 . .
H H2A 0.2078 -0.1193 0.5196 0.025 Uiso calc R 1 . .
H H2B 0.3058 -0.2524 0.4478 0.025 Uiso calc R 1 . .
C C3 0.2425(5) 0.0726(7) 0.3934(3) 0.0208(9) Uani d . 1 . .
H H3 0.3280 0.0922 0.3544 0.025 Uiso calc R 1 . .
C C4 0.0626(5) 0.3548(7) 0.3990(3) 0.0209(9) Uani d . 1 . .
C C5 0.0868(4) 0.0065(9) 0.3147(3) 0.0198(8) Uani d . 1 . .
H H5 0.0396 -0.1304 0.3410 0.024 Uiso calc R 1 . .
C C6 0.1067(5) -0.0349(8) 0.2020(3) 0.0246(10) Uani d . 1 . .
H H6A 0.1506 0.1036 0.1763 0.030 Uiso calc R 1 . .
H H6B 0.1824 -0.1607 0.2030 0.030 Uiso calc R 1 . .
C C7 -0.0472(5) -0.0941(8) 0.1270(3) 0.0229(9) Uani d . 1 . .
C C8 -0.1231(5) 0.0627(8) 0.0526(3) 0.0289(11) Uani d . 1 . .
H H8 -0.0773 0.2083 0.0492 0.035 Uiso calc R 1 . .
C C9 -0.2646(5) 0.0105(11) -0.0168(3) 0.0333(10) Uani d . 1 . .
H H9 -0.3146 0.1199 -0.0674 0.040 Uiso calc R 1 . .
C C10 -0.3333(6) -0.1999(9) -0.0126(4) 0.0326(11) Uani d . 1 . .
H H10 -0.4308 -0.2360 -0.0597 0.039 Uiso calc R 1 . .
C C11 -0.2577(6) -0.3580(8) 0.0615(4) 0.0301(11) Uani d . 1 . .
H H11 -0.3037 -0.5033 0.0653 0.036 Uiso calc R 1 . .
C C12 -0.1161(5) -0.3054(8) 0.1297(4) 0.0267(10) Uani d . 1 . .
H H12 -0.0651 -0.4160 0.1792 0.032 Uiso calc R 1 . .

loop_
_atom_site_aniso_label
_atom_site_aniso_U_11
_atom_site_aniso_U_22
_atom_site_aniso_U_33
_atom_site_aniso_U_12
_atom_site_aniso_U_13
_atom_site_aniso_U_23
S1 0.0215(5) 0.0219(5) 0.0206(5) -0.0014(5) 0.0037(4) -0.0012(5)
O1 0.0221(14) 0.036(2) 0.0237(15) -0.0046(16) -0.0008(11) -0.0039(15)
O2 0.0333(19) 0.0263(18) 0.0235(17) -0.0045(15) 0.0030(14) 0.0029(14)
O3 0.0161(13) 0.0277(18) 0.0178(13) -0.0015(13) 0.0007(10) -0.0043(13)
O4 0.0176(15) 0.0207(15) 0.0260(16) 0.0016(12) 0.0001(12) -0.0014(13)
O5 0.0240(14) 0.0174(16) 0.0294(15) 0.0013(14) 0.0082(12) 0.0000(14)
N1 0.0172(18) 0.026(2) 0.024(2) 0.0008(15) 0.0046(15) -0.0014(15)
C1 0.032(3) 0.021(2) 0.031(3) 0.000(2) 0.009(2) -0.005(2)
C2 0.020(2) 0.022(2) 0.019(2) 0.0003(17) 0.0018(17) -0.0022(17)
C3 0.020(2) 0.014(2) 0.028(2) -0.0019(15) 0.0052(17) -0.0025(16)
C4 0.022(2) 0.021(2) 0.021(2) -0.0033(18) 0.0066(17) 0.0057(17)
C5 0.0181(17) 0.0195(19) 0.0217(19) 0.001(2) 0.0041(14) 0.006(2)
C6 0.022(2) 0.026(3) 0.025(2) 0.0009(18) 0.0060(17) 0.0007(18)
C7 0.027(2) 0.026(2) 0.017(2) 0.0023(18) 0.0080(18) -0.0022(17)
C8 0.035(2) 0.029(3) 0.024(2) -0.001(2) 0.0093(19) 0.0006(18)
C9 0.041(2) 0.035(3) 0.020(2) 0.004(3) 0.0000(18) -0.003(3)
C10 0.027(2) 0.043(3) 0.027(3) 0.003(2) 0.003(2) -0.007(2)
C11 0.033(3) 0.024(3) 0.034(3) -0.005(2) 0.008(2) -0.003(2)
C12 0.029(2) 0.028(2) 0.022(2) -0.001(2) 0.0024(18) 0.0016(19)

loop_
_atom_type_symbol
_atom_type_description
_atom_type_scat_dispersion_real
_atom_type_scat_dispersion_imag
_atom_type_scat_source
C C 0.0033 0.0016 'International Tables Vol C Tables 4.2.6.8 and 6.1.1.4'
H H 0.0000 0.0000 'International Tables Vol C Tables 4.2.6.8 and 6.1.1.4'
N N 0.0061 0.0033 'International Tables Vol C Tables 4.2.6.8 and 6.1.1.4'
O O 0.0106 0.0060 'International Tables Vol C Tables 4.2.6.8 and 6.1.1.4'
S S 0.1246 0.1234 'International Tables Vol C Tables 4.2.6.8 and 6.1.1.4'

loop_
_geom_angle_atom_site_label_1
_geom_angle_atom_site_label_2
_geom_angle_atom_site_label_3
_geom_angle_site_symmetry_1
_geom_angle_site_symmetry_3
_geom_angle
_geom_angle_publ_flag
O1 S1 O2 . . 118.9(2) ?
O1 S1 O3 . . 103.99(16) ?
O2 S1 O3 . . 109.53(18) ?
O1 S1 C1 . . 109.4(2) ?
O2 S1 C1 . . 109.2(2) ?
O3 S1 C1 . . 104.8(2) ?
C2 O3 S1 . . 119.4(2) ?
C4 O4 C3 . . 109.8(3) ?
C4 N1 C5 . . 113.8(4) ?
C4 N1 H1N . . 117(3) ?
C5 N1 H1N . . 123(3) ?
S1 C1 H1A . . 109.5 ?
S1 C1 H1B . . 109.5 ?
H1A C1 H1B . . 109.5 ?
S1 C1 H1C . . 109.5 ?
H1A C1 H1C . . 109.5 ?
H1B C1 H1C . . 109.5 ?
O3 C2 C3 . . 108.1(3) ?
O3 C2 H2A . . 110.1 ?
C3 C2 H2A . . 110.1 ?
O3 C2 H2B . . 110.1 ?
C3 C2 H2B . . 110.1 ?
H2A C2 H2B . . 108.4 ?
O4 C3 C2 . . 109.3(3) ?
O4 C3 C5 . . 106.4(3) ?
C2 C3 C5 . . 111.6(3) ?
O4 C3 H3 . . 109.8 ?
C2 C3 H3 . . 109.8 ?
C5 C3 H3 . . 109.8 ?
O5 C4 N1 . . 129.1(4) ?
O5 C4 O4 . . 121.3(4) ?
N1 C4 O4 . . 109.6(4) ?
N1 C5 C6 . . 112.8(3) ?
N1 C5 C3 . . 99.9(4) ?
C6 C5 C3 . . 113.2(3) ?
N1 C5 H5 . . 110.2 ?
C6 C5 H5 . . 110.2 ?
C3 C5 H5 . . 110.2 ?
C7 C6 C5 . . 111.9(3) ?
C7 C6 H6A . . 109.2 ?
C5 C6 H6A . . 109.2 ?
C7 C6 H6B . . 109.2 ?
C5 C6 H6B . . 109.2 ?
H6A C6 H6B . . 107.9 ?
C12 C7 C8 . . 118.2(4) ?
C12 C7 C6 . . 121.3(4) ?
C8 C7 C6 . . 120.5(4) ?
C9 C8 C7 . . 121.1(5) ?
C9 C8 H8 . . 119.4 ?
C7 C8 H8 . . 119.4 ?
C10 C9 C8 . . 120.2(5) ?
C10 C9 H9 . . 119.9 ?
C8 C9 H9 . . 119.9 ?
C9 C10 C11 . . 118.9(4) ?
C9 C10 H10 . . 120.5 ?
C11 C10 H10 . . 120.5 ?
C12 C11 C10 . . 120.4(5) ?
C12 C11 H11 . . 119.8 ?
C10 C11 H11 . . 119.8 ?
C11 C12 C7 . . 121.1(4) ?
C11 C12 H12 . . 119.5 ?
C7 C12 H12 . . 119.5 ?

loop_
_geom_bond_atom_site_label_1
_geom_bond_atom_site_label_2
_geom_bond_site_symmetry_2
_geom_bond_distance
_geom_bond_publ_flag
S1 O1 . 1.427(3) ?
S1 O2 . 1.430(3) ?
S1 O3 . 1.578(3) ?
S1 C1 . 1.749(5) ?
O3 C2 . 1.475(5) ?
O4 C4 . 1.362(5) ?
O4 C3 . 1.445(5) ?
O5 C4 . 1.210(5) ?
N1 C4 . 1.346(6) ?
N1 C5 . 1.462(6) ?
N1 H1N . 0.875(10) ?
C1 H1A . 0.9800 ?
C1 H1B . 0.9800 ?
C1 H1C . 0.9800 ?
C2 C3 . 1.506(5) ?
C2 H2A . 0.9900 ?
C2 H2B . 0.9900 ?
C3 C5 . 1.550(5) ?
C3 H3 . 1.0000 ?
C5 C6 . 1.529(5) ?
C5 H5 . 1.0000 ?
C6 C7 . 1.507(6) ?
C6 H6A . 0.9900 ?
C6 H6B . 0.9900 ?
C7 C12 . 1.383(6) ?
C7 C8 . 1.387(6) ?
C8 C9 . 1.385(6) ?
C8 H8 . 0.9500 ?
C9 C10 . 1.381(8) ?
C9 H9 . 0.9500 ?
C10 C11 . 1.390(7) ?
C10 H10 . 0.9500 ?
C11 C12 . 1.379(7) ?
C11 H11 . 0.9500 ?
C12 H12 . 0.9500 ?

loop_
_geom_hbond_atom_site_label_D
_geom_hbond_atom_site_label_H
_geom_hbond_atom_site_label_A
_geom_hbond_site_symmetry_A
_geom_hbond_distance_DH
_geom_hbond_distance_HA
_geom_hbond_distance_DA
_geom_hbond_angle_DHA
N1 H1N O2 2_556 0.88(2) 2.28(2) 3.113(5) 160(4)
C1 H1B O5 2_546 0.98 2.51 3.428(6) 155
C2 H2A O5 2_546 0.99 2.32 3.214(5) 150
C5 H5 O5 1_545 1.00 2.36 3.326(6) 162
C6 H6B O1 2_646 0.99 2.59 3.528(6) 158

loop_
_geom_torsion_atom_site_label_1
_geom_torsion_atom_site_label_2
_geom_torsion_atom_site_label_3
_geom_torsion_atom_site_label_4
_geom_torsion_site_symmetry_1
_geom_torsion_site_symmetry_2
_geom_torsion_site_symmetry_3
_geom_torsion_site_symmetry_4
_geom_torsion
_geom_torsion_publ_flag
O1 S1 O3 C2 . . . . 168.8(3) ?
O2 S1 O3 C2 . . . . 40.7(4) ?
C1 S1 O3 C2 . . . . -76.4(3) ?
S1 O3 C2 C3 . . . . 122.4(3) ?
C4 O4 C3 C2 . . . . -121.3(4) ?
C4 O4 C3 C5 . . . . -0.7(4) ?
O3 C2 C3 O4 . . . . -62.6(4) ?
O3 C2 C3 C5 . . . . 180.0(3) ?
C5 N1 C4 O5 . . . . -174.4(4) ?
C5 N1 C4 O4 . . . . 7.3(5) ?
C3 O4 C4 O5 . . . . 177.7(4) ?
C3 O4 C4 N1 . . . . -3.8(5) ?
C4 N1 C5 C6 . . . . -127.6(4) ?
C4 N1 C5 C3 . . . . -7.1(4) ?
O4 C3 C5 N1 . . . . 4.4(4) ?
C2 C3 C5 N1 . . . . 123.5(4) ?
O4 C3 C5 C6 . . . . 124.6(4) ?
C2 C3 C5 C6 . . . . -116.3(4) ?
N1 C5 C6 C7 . . . . -66.3(5) ?
C3 C5 C6 C7 . . . . -178.9(4) ?
C5 C6 C7 C12 . . . . -73.9(5) ?
C5 C6 C7 C8 . . . . 106.5(5) ?
C12 C7 C8 C9 . . . . 0.4(6) ?
C6 C7 C8 C9 . . . . -180.0(4) ?
C7 C8 C9 C10 . . . . 0.3(7) ?
C8 C9 C10 C11 . . . . -0.5(7) ?
C9 C10 C11 C12 . . . . -0.1(7) ?
C10 C11 C12 C7 . . . . 0.9(7) ?
C8 C7 C12 C11 . . . . -1.0(7) ?
C6 C7 C12 C11 . . . . 179.4(4) ?

loop_
_cod_related_entry_id
_cod_related_entry_database
_cod_related_entry_code
1 ChemSpider 24744186
